data_7157161
loop_
_publ_author_name
'Saito, Yuuki'
'Satake, Misa'
'Mori, Ryuichi'
'Okayasu, Misaki'
'Masu, Hyuma'
'Tominaga, Masahide'
'Katagiri, Kosuke'
'Yamaguchi, Kentaro'
'Kikkawa, Shoko'
'Hikawa, Hidemasa'
'Azumaya, Isao'

_publ_section_title
;
 Synthesis and chiroptical properties of cylindrical macrocycles
 comprising two calix[3]aramide moieties.
;
_journal_issue 2
_journal_name_full 'Organic &amp; biomolecular chemistry'
_journal_page_first 230
_journal_page_last 236
_journal_paper_doi 10.1039/c9ob02022e
_journal_volume 18
_journal_year 2020
_chemical_formula_moiety 'C45 H39 N3 O3'
_chemical_formula_sum 'C45 H39 N3 O3'
_chemical_formula_weight 669.82
_space_group_crystal_system monoclinic
_space_group_IT_number 14
_space_group_name_Hall '-P 2yn'
_space_group_name_H-M_alt 'P 1 21/n 1'
_symmetry_space_group_name_Hall '-P 2yn'
_symmetry_space_group_name_H-M 'P 1 21/n 1'
_atom_sites_solution_hydrogens geom
_atom_sites_solution_primary direct
_atom_sites_solution_secondary difmap
_audit_update_record
;
2019-09-10 deposited with the CCDC.    2019-10-22 downloaded from the CCDC.
;
_cell_angle_alpha 90.0000
_cell_angle_beta 101.6839(8)
_cell_angle_gamma 90.0000
_cell_formula_units_Z 4
_cell_length_a 9.47394(8)
_cell_length_b 19.77494(10)
_cell_length_c 19.02693(13)
_cell_measurement_reflns_used 23816
_cell_measurement_temperature 93
_cell_measurement_theta_max 73.08
_cell_measurement_theta_min 3.23
_cell_volume 3490.77(4)
_computing_cell_refinement 'CrysAlisPro 1.171.38.43 (Rigaku OD, 2015)'
_computing_data_collection 'CrysAlisPro 1.171.38.43 (Rigaku OD, 2015)'
_computing_data_reduction 'CrysAlisPro 1.171.38.43 (Rigaku OD, 2015)'
_computing_molecular_graphics 'CrystalStructure 4.2.2'
_computing_publication_material 'CrystalStructure 4.2.2 (Rigaku, 2016)'
_computing_structure_refinement 'SHELXL Version 2014/7 (Sheldrick, 2008)'
_computing_structure_solution 'SHELXT Version 2014/5 (Sheldrick, 2014)'
_diffrn_ambient_temperature 93
_diffrn_detector_area_resol_mean 5.811
_diffrn_measured_fraction_theta_full 0.990
_diffrn_measured_fraction_theta_max 0.989
_diffrn_measurement_device_type 'Rigaku XtaLAB P200'
_diffrn_measurement_method \w
_diffrn_radiation_type 'Cu K\a'
_diffrn_radiation_wavelength 1.54187
_diffrn_reflns_av_R_equivalents 0.0685
_diffrn_reflns_Laue_measured_fraction_full 0.990
_diffrn_reflns_Laue_measured_fraction_max 0.989
_diffrn_reflns_limit_h_max 9
_diffrn_reflns_limit_h_min -11
_diffrn_reflns_limit_k_max 23
_diffrn_reflns_limit_k_min -23
_diffrn_reflns_limit_l_max 22
_diffrn_reflns_limit_l_min -22
_diffrn_reflns_number 45193
_diffrn_reflns_point_group_measured_fraction_full 0.990
_diffrn_reflns_point_group_measured_fraction_max 0.989
_diffrn_reflns_theta_full 67.687
_diffrn_reflns_theta_max 68.249
_diffrn_reflns_theta_min 3.259
_diffrn_standards_number 0
_exptl_absorpt_coefficient_mu 0.631
_exptl_absorpt_correction_T_max 0.963
_exptl_absorpt_correction_T_min 0.819
_exptl_absorpt_correction_type multi-scan
_exptl_absorpt_process_details
;
CrysAlisPro 1.171.38.43 (Rigaku Oxford Diffraction, 2015)
Empirical absorption correction using spherical harmonics,
 implemented in SCALE3 ABSPACK scaling algorithm.
;
_exptl_crystal_colour colorless
_exptl_crystal_density_diffrn 1.274
_exptl_crystal_density_method 'not measured'
_exptl_crystal_description prism
_exptl_crystal_F_000 1416.00
_exptl_crystal_size_max 0.170
_exptl_crystal_size_mid 0.060
_exptl_crystal_size_min 0.060
_refine_diff_density_max 0.16
_refine_diff_density_min -0.21
_refine_ls_extinction_method none
_refine_ls_goodness_of_fit_ref 1.024
_refine_ls_hydrogen_treatment constr
_refine_ls_number_parameters 460
_refine_ls_number_reflns 6325
_refine_ls_number_restraints 0
_refine_ls_R_factor_all 0.0407
_refine_ls_R_factor_gt 0.0367
_refine_ls_shift/su_max 0.001
_refine_ls_structure_factor_coef Fsqd
_refine_ls_weighting_details 'w = 1/[\s^2^(Fo^2^)+(0.0424P)^2^+1.2085P] where P=(Fo^2^+2Fc^2^)/3'
_refine_ls_weighting_scheme calc
_refine_ls_wR_factor_gt 0.0935
_refine_ls_wR_factor_ref 0.0963
_reflns_Friedel_coverage 0.000
_reflns_number_gt 5691
_reflns_number_total 6325
_reflns_threshold_expression F^2^>2.0\s(F^2^)
_cod_data_source_file c9ob02022e2.cif
_cod_data_source_block ysa166-02_dcm-nHex
_cod_depositor_comments 'Adding full bibliography for 7157160--7157161.cif.'
_cod_database_code 7157161

loop_
_space_group_symop_id
_space_group_symop_operation_xyz
1 +X,+Y,+Z
2 1/2-X,1/2+Y,1/2-Z
3 -X,-Y,-Z
4 -1/2+X,-1/2-Y,-1/2+Z

loop_
_atom_site_label
_atom_site_type_symbol
_atom_site_fract_x
_atom_site_fract_y
_atom_site_fract_z
_atom_site_U_iso_or_equiv
_atom_site_adp_type
_atom_site_occupancy
_atom_site_site_symmetry_order
_atom_site_calc_flag
_atom_site_refinement_flags_posn
_atom_site_refinement_flags_adp
O1 O 0.30562(10) 0.54284(4) 0.47238(4) 0.0246(2) Uani 1 1 d . .
O2 O 0.70764(10) 0.33539(4) 0.75708(5) 0.0292(2) Uani 1 1 d . .
O3 O 0.99775(10) 0.63781(5) 0.60807(5) 0.0297(2) Uani 1 1 d . .
N1 N 0.29517(11) 0.49176(5) 0.57879(5) 0.0191(2) Uani 1 1 d . .
N2 N 0.83149(12) 0.43400(5) 0.76693(6) 0.0249(2) Uani 1 1 d . .
N3 N 0.77317(11) 0.68248(5) 0.59750(5) 0.0218(2) Uani 1 1 d . .
C1 C 0.62865(13) 0.66921(6) 0.60743(6) 0.0196(2) Uani 1 1 d . .
C2 C 0.55449(13) 0.61547(6) 0.57003(6) 0.0197(2) Uani 1 1 d . .
H2 H 0.5980 0.5894 0.5382 0.024 Uiso 1 1 calc R U
C3 C 0.41665(13) 0.59999(6) 0.57930(6) 0.0183(2) Uani 1 1 d . .
C4 C 0.35250(13) 0.63885(6) 0.62525(6) 0.0187(2) Uani 1 1 d . .
H4 H 0.2572 0.6288 0.6306 0.022 Uiso 1 1 calc R U
C5 C 0.42727(13) 0.69258(6) 0.66360(6) 0.0192(2) Uani 1 1 d . .
C6 C 0.56600(13) 0.70794(6) 0.65387(6) 0.0199(2) Uani 1 1 d . .
H6 H 0.6174 0.7448 0.6790 0.024 Uiso 1 1 calc R U
C7 C 0.35936(14) 0.72928(6) 0.71666(6) 0.0203(3) Uani 1 1 d . .
C8 C 0.21516(14) 0.74833(6) 0.69908(7) 0.0243(3) Uani 1 1 d . .
H8 H 0.1613 0.7400 0.6521 0.029 Uiso 1 1 calc R U
C9 C 0.14874(15) 0.77951(6) 0.74945(7) 0.0283(3) Uani 1 1 d . .
H9 H 0.0506 0.7929 0.7367 0.034 Uiso 1 1 calc R U
C10 C 0.22677(16) 0.79094(7) 0.81830(7) 0.0307(3) Uani 1 1 d . .
H10 H 0.1817 0.8116 0.8531 0.037 Uiso 1 1 calc R U
C11 C 0.36983(16) 0.77231(7) 0.83631(7) 0.0304(3) Uani 1 1 d . .
H11 H 0.4230 0.7804 0.8835 0.036 Uiso 1 1 calc R U
C12 C 0.43701(15) 0.74181(6) 0.78591(7) 0.0247(3) Uani 1 1 d . .
H12 H 0.5358 0.7295 0.7987 0.030 Uiso 1 1 calc R U
C13 C 0.33583(13) 0.54242(6) 0.53822(6) 0.0180(2) Uani 1 1 d . .
C14 C 0.19836(13) 0.43771(6) 0.54474(6) 0.0205(3) Uani 1 1 d . .
H14A H 0.2489 0.3937 0.5535 0.025 Uiso 1 1 calc R U
H14B H 0.1747 0.4454 0.4922 0.025 Uiso 1 1 calc R U
C15 C 0.05963(14) 0.43450(7) 0.57296(7) 0.0267(3) Uani 1 1 d . .
H15A H -0.0011 0.3979 0.5488 0.032 Uiso 1 1 calc R U
H15B H 0.0824 0.4260 0.6248 0.032 Uiso 1 1 calc R U
H15C H 0.0081 0.4776 0.5635 0.032 Uiso 1 1 calc R U
C16 C 0.36746(13) 0.48135(6) 0.65244(6) 0.0189(2) Uani 1 1 d . .
C17 C 0.49993(13) 0.44832(6) 0.66604(6) 0.0201(3) Uani 1 1 d . .
H17 H 0.5429 0.4341 0.6275 0.024 Uiso 1 1 calc R U
C18 C 0.56867(14) 0.43643(6) 0.73690(6) 0.0202(3) Uani 1 1 d . .
C19 C 0.50557(14) 0.45849(6) 0.79289(6) 0.0221(3) Uani 1 1 d . .
H19 H 0.5529 0.4500 0.8410 0.027 Uiso 1 1 calc R U
C20 C 0.37427(14) 0.49284(6) 0.77959(6) 0.0205(3) Uani 1 1 d . .
C21 C 0.30412(14) 0.50277(6) 0.70818(6) 0.0201(3) Uani 1 1 d . .
H21 H 0.2126 0.5243 0.6979 0.024 Uiso 1 1 calc R U
C22 C 0.31139(14) 0.52019(6) 0.83931(6) 0.0231(3) Uani 1 1 d . .
C23 C 0.32708(18) 0.48623(7) 0.90455(7) 0.0352(3) Uani 1 1 d . .
H23 H 0.3806 0.4453 0.9117 0.042 Uiso 1 1 calc R U
C24 C 0.2651(2) 0.51178(8) 0.95921(8) 0.0453(4) Uani 1 1 d . .
H24 H 0.2760 0.4879 1.0033 0.054 Uiso 1 1 calc R U
C25 C 0.18789(18) 0.57128(8) 0.95021(8) 0.0402(4) Uani 1 1 d . .
H25 H 0.1441 0.5879 0.9875 0.048 Uiso 1 1 calc R U
C26 C 0.17475(16) 0.60654(8) 0.88646(8) 0.0343(3) Uani 1 1 d . .
H26 H 0.1239 0.6482 0.8804 0.041 Uiso 1 1 calc R U
C27 C 0.23549(15) 0.58127(7) 0.83129(7) 0.0278(3) Uani 1 1 d . .
H27 H 0.2254 0.6058 0.7876 0.033 Uiso 1 1 calc R U
C28 C 0.70831(14) 0.39764(6) 0.75410(6) 0.0217(3) Uani 1 1 d . .
C29 C 0.97118(15) 0.39894(7) 0.78683(8) 0.0329(3) Uani 1 1 d . .
H29A H 1.0463 0.4262 0.7707 0.039 Uiso 1 1 calc R U
H29B H 0.9650 0.3548 0.7618 0.039 Uiso 1 1 calc R U
C30 C 1.01463(18) 0.38741(8) 0.86671(9) 0.0448(4) Uani 1 1 d . .
H30A H 1.1078 0.3641 0.8775 0.054 Uiso 1 1 calc R U
H30B H 1.0228 0.4310 0.8917 0.054 Uiso 1 1 calc R U
H30C H 0.9415 0.3596 0.8828 0.054 Uiso 1 1 calc R U
C31 C 0.83376(13) 0.50683(6) 0.76248(7) 0.0230(3) Uani 1 1 d . .
C32 C 0.85841(13) 0.53675(6) 0.70004(7) 0.0226(3) Uani 1 1 d . .
H32 H 0.8727 0.5098 0.6608 0.027 Uiso 1 1 calc R U
C33 C 0.86169(13) 0.60695(6) 0.69615(6) 0.0207(3) Uani 1 1 d . .
C34 C 0.84113(13) 0.64628(6) 0.75410(6) 0.0208(3) Uani 1 1 d . .
H34 H 0.8446 0.6942 0.7509 0.025 Uiso 1 1 calc R U
C35 C 0.81564(13) 0.61639(6) 0.81665(6) 0.0217(3) Uani 1 1 d . .
C36 C 0.81410(14) 0.54567(6) 0.82037(7) 0.0231(3) Uani 1 1 d . .
H36 H 0.7995 0.5241 0.8629 0.028 Uiso 1 1 calc R U
C37 C 0.78440(15) 0.65891(6) 0.87608(6) 0.0248(3) Uani 1 1 d . .
C38 C 0.84591(16) 0.72293(7) 0.89028(7) 0.0317(3) Uani 1 1 d . .
H38 H 0.9138 0.7387 0.8635 0.038 Uiso 1 1 calc R U
C39 C 0.80894(18) 0.76388(8) 0.94310(8) 0.0405(4) Uani 1 1 d . .
H39 H 0.8509 0.8075 0.9519 0.049 Uiso 1 1 calc R U
C40 C 0.71124(19) 0.74136(8) 0.98296(8) 0.0430(4) Uani 1 1 d . .
H40 H 0.6866 0.7692 1.0194 0.052 Uiso 1 1 calc R U
C41 C 0.6499(2) 0.67817(8) 0.96945(8) 0.0429(4) Uani 1 1 d . .
H41 H 0.5833 0.6624 0.9970 0.051 Uiso 1 1 calc R U
C42 C 0.68470(17) 0.63743(7) 0.91594(7) 0.0334(3) Uani 1 1 d . .
H42 H 0.6400 0.5945 0.9065 0.040 Uiso 1 1 calc R U
C43 C 0.88454(13) 0.64233(6) 0.62967(6) 0.0213(3) Uani 1 1 d . .
C44 C 0.79248(15) 0.72853(7) 0.53925(7) 0.0288(3) Uani 1 1 d . .
H44A H 0.6995 0.7337 0.5049 0.035 Uiso 1 1 calc R U
H44B H 0.8627 0.7086 0.5131 0.035 Uiso 1 1 calc R U
C45 C 0.84538(18) 0.79707(7) 0.56793(8) 0.0364(3) Uani 1 1 d . .
H45A H 0.8571 0.8264 0.5280 0.044 Uiso 1 1 calc R U
H45B H 0.7752 0.8172 0.5931 0.044 Uiso 1 1 calc R U
H45C H 0.9383 0.7921 0.6013 0.044 Uiso 1 1 calc R U

loop_
_atom_site_aniso_label
_atom_site_aniso_U_11
_atom_site_aniso_U_22
_atom_site_aniso_U_33
_atom_site_aniso_U_23
_atom_site_aniso_U_13
_atom_site_aniso_U_12
O1 0.0289(5) 0.0281(4) 0.0173(4) -0.0006(3) 0.0057(4) -0.0034(4)
O2 0.0286(5) 0.0180(4) 0.0396(5) 0.0032(4) 0.0038(4) 0.0005(4)
O3 0.0201(5) 0.0403(5) 0.0310(5) -0.0081(4) 0.0109(4) -0.0036(4)
N1 0.0207(6) 0.0197(5) 0.0166(5) -0.0015(4) 0.0030(4) -0.0020(4)
N2 0.0198(6) 0.0168(5) 0.0383(6) -0.0004(4) 0.0066(5) 0.0017(4)
N3 0.0206(6) 0.0235(5) 0.0235(5) 0.0008(4) 0.0098(4) -0.0039(4)
C1 0.0187(6) 0.0205(6) 0.0205(5) 0.0032(4) 0.0062(5) -0.0004(5)
C2 0.0213(7) 0.0206(6) 0.0187(6) 0.0004(4) 0.0073(5) 0.0020(5)
C3 0.0201(6) 0.0175(5) 0.0173(5) 0.0020(4) 0.0039(5) 0.0011(5)
C4 0.0173(6) 0.0185(5) 0.0208(6) 0.0020(4) 0.0052(5) 0.0015(5)
C5 0.0204(7) 0.0174(5) 0.0203(6) 0.0014(4) 0.0056(5) 0.0022(5)
C6 0.0212(7) 0.0171(5) 0.0216(6) 0.0001(4) 0.0048(5) -0.0010(5)
C7 0.0227(7) 0.0150(5) 0.0248(6) -0.0007(4) 0.0086(5) -0.0009(5)
C8 0.0244(7) 0.0220(6) 0.0270(6) -0.0044(5) 0.0064(5) 0.0005(5)
C9 0.0255(7) 0.0246(6) 0.0371(7) -0.0056(5) 0.0116(6) 0.0030(5)
C10 0.0366(8) 0.0265(6) 0.0326(7) -0.0099(5) 0.0159(6) 0.0009(6)
C11 0.0379(8) 0.0291(7) 0.0244(6) -0.0058(5) 0.0073(6) -0.0008(6)
C12 0.0254(7) 0.0226(6) 0.0262(6) -0.0015(5) 0.0057(5) 0.0004(5)
C13 0.0160(6) 0.0205(6) 0.0186(6) -0.0014(4) 0.0061(5) 0.0030(5)
C14 0.0203(7) 0.0206(6) 0.0207(6) -0.0030(4) 0.0038(5) -0.0023(5)
C15 0.0228(7) 0.0305(7) 0.0275(6) -0.0008(5) 0.0065(5) -0.0030(5)
C16 0.0211(7) 0.0174(5) 0.0178(5) 0.0003(4) 0.0032(5) -0.0043(5)
C17 0.0222(7) 0.0181(5) 0.0211(6) -0.0014(4) 0.0071(5) -0.0035(5)
C18 0.0208(7) 0.0160(5) 0.0238(6) 0.0009(4) 0.0045(5) -0.0032(5)
C19 0.0256(7) 0.0206(6) 0.0195(6) 0.0020(4) 0.0032(5) -0.0030(5)
C20 0.0228(7) 0.0188(6) 0.0207(6) -0.0004(4) 0.0062(5) -0.0038(5)
C21 0.0196(6) 0.0197(6) 0.0215(6) -0.0005(4) 0.0054(5) -0.0018(5)
C22 0.0213(7) 0.0275(6) 0.0209(6) -0.0031(5) 0.0055(5) -0.0052(5)
C23 0.0487(10) 0.0339(7) 0.0250(7) 0.0013(5) 0.0122(6) 0.0000(6)
C24 0.0675(12) 0.0481(9) 0.0248(7) -0.0013(6) 0.0200(8) -0.0058(8)
C25 0.0440(10) 0.0501(9) 0.0316(7) -0.0166(6) 0.0193(7) -0.0116(7)
C26 0.0282(8) 0.0412(8) 0.0341(7) -0.0127(6) 0.0075(6) 0.0000(6)
C27 0.0251(7) 0.0337(7) 0.0248(6) -0.0037(5) 0.0053(5) 0.0009(6)
C28 0.0256(7) 0.0200(6) 0.0200(6) 0.0009(4) 0.0056(5) 0.0000(5)
C29 0.0212(7) 0.0211(6) 0.0571(9) -0.0001(6) 0.0095(6) 0.0026(5)
C30 0.0343(9) 0.0334(8) 0.0586(10) -0.0060(7) -0.0098(8) 0.0064(7)
C31 0.0167(7) 0.0182(6) 0.0340(7) -0.0011(5) 0.0047(5) 0.0007(5)
C32 0.0170(6) 0.0225(6) 0.0293(6) -0.0061(5) 0.0066(5) 0.0001(5)
C33 0.0144(6) 0.0217(6) 0.0261(6) -0.0028(5) 0.0045(5) -0.0010(5)
C34 0.0184(6) 0.0187(6) 0.0252(6) -0.0020(5) 0.0037(5) -0.0007(5)
C35 0.0185(7) 0.0227(6) 0.0233(6) -0.0018(5) 0.0027(5) 0.0005(5)
C36 0.0200(7) 0.0228(6) 0.0268(6) 0.0016(5) 0.0053(5) 0.0005(5)
C37 0.0273(7) 0.0259(6) 0.0202(6) 0.0003(5) 0.0024(5) 0.0051(5)
C38 0.0334(8) 0.0323(7) 0.0288(7) -0.0077(5) 0.0051(6) -0.0002(6)
C39 0.0459(10) 0.0390(8) 0.0351(8) -0.0155(6) 0.0044(7) 0.0008(7)
C40 0.0557(11) 0.0492(9) 0.0247(7) -0.0105(6) 0.0094(7) 0.0124(8)
C41 0.0552(11) 0.0487(9) 0.0301(7) 0.0047(6) 0.0211(7) 0.0129(8)
C42 0.0427(9) 0.0303(7) 0.0301(7) 0.0041(5) 0.0145(6) 0.0061(6)
C43 0.0188(7) 0.0220(6) 0.0242(6) -0.0086(5) 0.0073(5) -0.0055(5)
C44 0.0274(7) 0.0375(7) 0.0231(6) 0.0059(5) 0.0088(5) -0.0064(6)
C45 0.0447(9) 0.0272(7) 0.0412(8) 0.0101(6) 0.0180(7) 0.0014(6)

loop_
_atom_type_symbol
_atom_type_description
_atom_type_scat_dispersion_real
_atom_type_scat_dispersion_imag
_atom_type_scat_source
C C 0.0181 0.0091
;
International Tables for Crystallography
(Vol. C, Tables 4.2.6.8 and 6.1.1.4)
;
H H 0.0000 0.0000
;
International Tables for Crystallography
(Vol. C, Table 6.1.1.4)
;
N N 0.0311 0.0180
;
International Tables for Crystallography
(Vol. C, Tables 4.2.6.8 and 6.1.1.4)
;
O O 0.0492 0.0322
;
International Tables for Crystallography
(Vol. C, Tables 4.2.6.8 and 6.1.1.4)
;

loop_
_geom_angle_atom_site_label_1
_geom_angle_atom_site_label_2
_geom_angle_atom_site_label_3
_geom_angle
C13 N1 C16 121.33(10)
C13 N1 C14 120.39(9)
C16 N1 C14 117.04(9)
C28 N2 C31 122.92(10)
C28 N2 C29 119.62(10)
C31 N2 C29 117.46(10)
C43 N3 C1 120.27(10)
C43 N3 C44 119.66(10)
C1 N3 C44 118.43(10)
C2 C1 C6 120.72(11)
C2 C1 N3 117.84(10)
C6 C1 N3 121.43(11)
C3 C2 C1 119.71(11)
C3 C2 H2 120.1
C1 C2 H2 120.1
C2 C3 C4 119.99(11)
C2 C3 C13 119.71(10)
C4 C3 C13 120.28(11)
C3 C4 C5 120.51(11)
C3 C4 H4 119.7
C5 C4 H4 119.7
C6 C5 C4 119.14(10)
C6 C5 C7 122.03(11)
C4 C5 C7 118.74(11)
C1 C6 C5 119.91(11)
C1 C6 H6 120.0
C5 C6 H6 120.0
C8 C7 C12 118.91(11)
C8 C7 C5 120.43(11)
C12 C7 C5 120.58(11)
C7 C8 C9 120.87(12)
C7 C8 H8 119.6
C9 C8 H8 119.6
C10 C9 C8 119.59(13)
C10 C9 H9 120.2
C8 C9 H9 120.2
C11 C10 C9 120.02(12)
C11 C10 H10 120.0
C9 C10 H10 120.0
C10 C11 C12 120.55(13)
C10 C11 H11 119.7
C12 C11 H11 119.7
C11 C12 C7 120.05(13)
C11 C12 H12 120.0
C7 C12 H12 120.0
O1 C13 N1 123.18(11)
O1 C13 C3 121.04(10)
N1 C13 C3 115.75(10)
N1 C14 C15 112.45(10)
N1 C14 H14A 109.1
C15 C14 H14A 109.1
N1 C14 H14B 109.1
C15 C14 H14B 109.1
H14A C14 H14B 107.8
C14 C15 H15A 109.5
C14 C15 H15B 109.5
H15A C15 H15B 109.5
C14 C15 H15C 109.5
H15A C15 H15C 109.5
H15B C15 H15C 109.5
C21 C16 C17 120.98(11)
C21 C16 N1 120.33(11)
C17 C16 N1 118.68(10)
C16 C17 C18 119.10(11)
C16 C17 H17 120.5
C18 C17 H17 120.5
C19 C18 C17 119.88(11)
C19 C18 C28 119.16(11)
C17 C18 C28 120.92(10)
C18 C19 C20 121.26(11)
C18 C19 H19 119.4
C20 C19 H19 119.4
C19 C20 C21 118.35(11)
C19 C20 C22 121.26(11)
C21 C20 C22 120.36(11)
C16 C21 C20 120.37(12)
C16 C21 H21 119.8
C20 C21 H21 119.8
C23 C22 C27 118.27(12)
C23 C22 C20 121.24(12)
C27 C22 C20 120.49(11)
C24 C23 C22 120.46(14)
C24 C23 H23 119.8
C22 C23 H23 119.8
C25 C24 C23 120.79(14)
C25 C24 H24 119.6
C23 C24 H24 119.6
C24 C25 C26 119.42(13)
C24 C25 H25 120.3
C26 C25 H25 120.3
C25 C26 C27 120.28(14)
C25 C26 H26 119.9
C27 C26 H26 119.9
C26 C27 C22 120.75(13)
C26 C27 H27 119.6
C22 C27 H27 119.6
O2 C28 N2 122.41(12)
O2 C28 C18 120.40(11)
N2 C28 C18 117.19(10)
N2 C29 C30 112.17(12)
N2 C29 H29A 109.2
C30 C29 H29A 109.2
N2 C29 H29B 109.2
C30 C29 H29B 109.2
H29A C29 H29B 107.9
C29 C30 H30A 109.5
C29 C30 H30B 109.5
H30A C30 H30B 109.5
C29 C30 H30C 109.5
H30A C30 H30C 109.5
H30B C30 H30C 109.5
C36 C31 C32 121.10(11)
C36 C31 N2 120.04(11)
C32 C31 N2 118.85(11)
C31 C32 C33 118.70(11)
C31 C32 H32 120.6
C33 C32 H32 120.6
C32 C33 C34 120.42(11)
C32 C33 C43 121.29(11)
C34 C33 C43 118.29(10)
C35 C34 C33 120.99(11)
C35 C34 H34 119.5
C33 C34 H34 119.5
C34 C35 C36 118.18(11)
C34 C35 C37 120.37(11)
C36 C35 C37 121.39(11)
C31 C36 C35 120.59(11)
C31 C36 H36 119.7
C35 C36 H36 119.7
C42 C37 C38 118.26(12)
C42 C37 C35 120.24(12)
C38 C37 C35 121.36(12)
C39 C38 C37 120.77(14)
C39 C38 H38 119.6
C37 C38 H38 119.6
C40 C39 C38 120.23(14)
C40 C39 H39 119.9
C38 C39 H39 119.9
C41 C40 C39 119.51(13)
C41 C40 H40 120.2
C39 C40 H40 120.2
C40 C41 C42 120.51(14)
C40 C41 H41 119.7
C42 C41 H41 119.7
C41 C42 C37 120.69(14)
C41 C42 H42 119.7
C37 C42 H42 119.7
O3 C43 N3 122.82(11)
O3 C43 C33 122.27(12)
N3 C43 C33 114.83(10)
N3 C44 C45 111.46(11)
N3 C44 H44A 109.3
C45 C44 H44A 109.3
N3 C44 H44B 109.3
C45 C44 H44B 109.3
H44A C44 H44B 108.0
C44 C45 H45A 109.5
C44 C45 H45B 109.5
H45A C45 H45B 109.5
C44 C45 H45C 109.5
H45A C45 H45C 109.5
H45B C45 H45C 109.5

loop_
_geom_bond_atom_site_label_1
_geom_bond_atom_site_label_2
_geom_bond_distance
O1 C13 1.2273(14)
O2 C28 1.2325(15)
O3 C43 1.2270(15)
N1 C13 1.3667(15)
N1 C16 1.4444(15)
N1 C14 1.4706(15)
N2 C28 1.3502(17)
N2 C31 1.4430(15)
N2 C29 1.4739(17)
N3 C43 1.3625(17)
N3 C1 1.4436(15)
N3 C44 1.4741(15)
C1 C2 1.3882(17)
C1 C6 1.3900(16)
C2 C3 1.3870(17)
C2 H2 0.9500
C3 C4 1.3926(16)
C3 C13 1.5003(16)
C4 C5 1.3979(17)
C4 H4 0.9500
C5 C6 1.3973(17)
C5 C7 1.4909(16)
C6 H6 0.9500
C7 C8 1.3911(18)
C7 C12 1.3951(18)
C8 C9 1.3925(17)
C8 H8 0.9500
C9 C10 1.386(2)
C9 H9 0.9500
C10 C11 1.379(2)
C10 H10 0.9500
C11 C12 1.3912(18)
C11 H11 0.9500
C12 H12 0.9500
C14 C15 1.5184(17)
C14 H14A 0.9900
C14 H14B 0.9900
C15 H15A 0.9800
C15 H15B 0.9800
C15 H15C 0.9800
C16 C21 1.3864(16)
C16 C17 1.3918(18)
C17 C18 1.3935(17)
C17 H17 0.9500
C18 C19 1.3929(17)
C18 C28 1.5067(18)
C19 C20 1.3948(18)
C19 H19 0.9500
C20 C21 1.4003(17)
C20 C22 1.4875(16)
C21 H21 0.9500
C22 C23 1.3925(18)
C22 C27 1.3981(19)
C23 C24 1.389(2)
C23 H23 0.9500
C24 C25 1.377(2)
C24 H24 0.9500
C25 C26 1.383(2)
C25 H25 0.9500
C26 C27 1.3883(18)
C26 H26 0.9500
C27 H27 0.9500
C29 C30 1.509(2)
C29 H29A 0.9900
C29 H29B 0.9900
C30 H30A 0.9800
C30 H30B 0.9800
C30 H30C 0.9800
C31 C36 1.3859(17)
C31 C32 1.3887(18)
C32 C33 1.3909(17)
C32 H32 0.9500
C33 C34 1.3949(16)
C33 C43 1.4993(17)
C34 C35 1.3930(17)
C34 H34 0.9500
C35 C36 1.4005(17)
C35 C37 1.4861(17)
C36 H36 0.9500
C37 C42 1.3921(19)
C37 C38 1.3971(19)
C38 C39 1.3896(19)
C38 H38 0.9500
C39 C40 1.384(2)
C39 H39 0.9500
C40 C41 1.380(2)
C40 H40 0.9500
C41 C42 1.389(2)
C41 H41 0.9500
C42 H42 0.9500
C44 C45 1.508(2)
C44 H44A 0.9900
C44 H44B 0.9900
C45 H45A 0.9800
C45 H45B 0.9800
C45 H45C 0.9800

loop_
_geom_torsion_atom_site_label_1
_geom_torsion_atom_site_label_2
_geom_torsion_atom_site_label_3
_geom_torsion_atom_site_label_4
_geom_torsion
C43 N3 C1 C2 -75.93(14)
C44 N3 C1 C2 89.42(13)
C43 N3 C1 C6 102.87(13)
C44 N3 C1 C6 -91.78(14)
C6 C1 C2 C3 -0.31(18)
N3 C1 C2 C3 178.50(10)
C1 C2 C3 C4 0.85(17)
C1 C2 C3 C13 179.28(10)
C2 C3 C4 C5 -1.52(17)
C13 C3 C4 C5 -179.94(10)
C3 C4 C5 C6 1.63(17)
C3 C4 C5 C7 -175.04(10)
C2 C1 C6 C5 0.43(18)
N3 C1 C6 C5 -178.34(10)
C4 C5 C6 C1 -1.08(17)
C7 C5 C6 C1 175.48(11)
C6 C5 C7 C8 138.20(12)
C4 C5 C7 C8 -45.23(16)
C6 C5 C7 C12 -45.29(16)
C4 C5 C7 C12 131.28(12)
C12 C7 C8 C9 0.10(18)
C5 C7 C8 C9 176.67(11)
C7 C8 C9 C10 -0.84(19)
C8 C9 C10 C11 0.9(2)
C9 C10 C11 C12 -0.2(2)
C10 C11 C12 C7 -0.54(19)
C8 C7 C12 C11 0.59(18)
C5 C7 C12 C11 -175.98(11)
C16 N1 C13 O1 160.39(11)
C14 N1 C13 O1 -6.48(17)
C16 N1 C13 C3 -21.73(15)
C14 N1 C13 C3 171.40(10)
C2 C3 C13 O1 -61.43(16)
C4 C3 C13 O1 116.99(13)
C2 C3 C13 N1 120.64(12)
C4 C3 C13 N1 -60.94(15)
C13 N1 C14 C15 -120.14(12)
C16 N1 C14 C15 72.44(13)
C13 N1 C16 C21 102.59(13)
C14 N1 C16 C21 -90.11(13)
C13 N1 C16 C17 -78.67(14)
C14 N1 C16 C17 88.62(13)
C21 C16 C17 C18 0.43(17)
N1 C16 C17 C18 -178.30(10)
C16 C17 C18 C19 -0.99(17)
C16 C17 C18 C28 176.75(10)
C17 C18 C19 C20 -0.33(17)
C28 C18 C19 C20 -178.11(11)
C18 C19 C20 C21 2.17(17)
C18 C19 C20 C22 -176.11(11)
C17 C16 C21 C20 1.45(17)
N1 C16 C21 C20 -179.84(10)
C19 C20 C21 C16 -2.72(17)
C22 C20 C21 C16 175.58(11)
C19 C20 C22 C23 -35.37(18)
C21 C20 C22 C23 146.39(13)
C19 C20 C22 C27 144.19(13)
C21 C20 C22 C27 -34.05(17)
C27 C22 C23 C24 1.8(2)
C20 C22 C23 C24 -178.65(14)
C22 C23 C24 C25 -0.4(3)
C23 C24 C25 C26 -1.3(3)
C24 C25 C26 C27 1.7(2)
C25 C26 C27 C22 -0.4(2)
C23 C22 C27 C26 -1.4(2)
C20 C22 C27 C26 179.04(12)
C31 N2 C28 O2 178.98(11)
C29 N2 C28 O2 -1.36(18)
C31 N2 C28 C18 -2.06(17)
C29 N2 C28 C18 177.60(11)
C19 C18 C28 O2 91.83(14)
C17 C18 C28 O2 -85.93(15)
C19 C18 C28 N2 -87.15(14)
C17 C18 C28 N2 95.09(14)
C28 N2 C29 C30 -87.48(15)
C31 N2 C29 C30 92.20(14)
C28 N2 C31 C36 83.40(16)
C29 N2 C31 C36 -96.27(14)
C28 N2 C31 C32 -97.73(15)
C29 N2 C31 C32 82.60(15)
C36 C31 C32 C33 -0.63(19)
N2 C31 C32 C33 -179.49(11)
C31 C32 C33 C34 0.25(19)
C31 C32 C33 C43 -178.63(11)
C32 C33 C34 C35 -0.60(19)
C43 C33 C34 C35 178.32(11)
C33 C34 C35 C36 1.27(19)
C33 C34 C35 C37 -175.97(12)
C32 C31 C36 C35 1.35(19)
N2 C31 C36 C35 -179.81(12)
C34 C35 C36 C31 -1.64(19)
C37 C35 C36 C31 175.57(12)
C34 C35 C37 C42 142.90(13)
C36 C35 C37 C42 -34.25(19)
C34 C35 C37 C38 -32.69(19)
C36 C35 C37 C38 150.16(13)
C42 C37 C38 C39 0.3(2)
C35 C37 C38 C39 176.00(13)
C37 C38 C39 C40 0.6(2)
C38 C39 C40 C41 -0.5(2)
C39 C40 C41 C42 -0.5(2)
C40 C41 C42 C37 1.4(2)
C38 C37 C42 C41 -1.3(2)
C35 C37 C42 C41 -177.06(13)
C1 N3 C43 O3 158.20(11)
C44 N3 C43 O3 -6.97(17)
C1 N3 C43 C33 -25.11(15)
C44 N3 C43 C33 169.72(10)
C32 C33 C43 O3 -65.32(17)
C34 C33 C43 O3 115.77(13)
C32 C33 C43 N3 117.97(13)
C34 C33 C43 N3 -60.94(15)
C43 N3 C44 C45 -90.68(14)
C1 N3 C44 C45 103.87(13)
